data_4076485
loop_
_publ_author_name
'Karthikeyan, S.'
'Velavan, K.'
'Sathishkumar, Ranganathan'
'Varghese, Babu'
'Manimaran, Bala.'

_publ_section_title
;
 Self-Assembly of Manganese(I)-Based Molecular Squares: Synthesis and
 Spectroscopic and Structural Characterization
;
_journal_issue 5
_journal_name_full Organometallics
_journal_page_first 1953
_journal_paper_doi 10.1021/om201244a
_journal_volume 31
_journal_year 2012
_chemical_formula_sum 'C34 H28 Br4 Mn4 N8 O14'
_chemical_formula_weight 1312.04
_chemical_name_systematic
; 
 ? 
;
_space_group_IT_number 88
_symmetry_cell_setting tetragonal
_symmetry_space_group_name_Hall '-I 4ad'
_symmetry_space_group_name_H-M 'I 41/a :2'
_atom_sites_solution_hydrogens geom
_atom_sites_solution_primary direct
_atom_sites_solution_secondary difmap
_audit_creation_method SHELXL-97
_cell_angle_alpha 90.00
_cell_angle_beta 90.00
_cell_angle_gamma 90.00
_cell_formula_units_Z 4
_cell_length_a 20.972(3)
_cell_length_b 20.972(3)
_cell_length_c 15.313(4)
_cell_measurement_reflns_used 2254
_cell_measurement_temperature 150(2)
_cell_measurement_theta_max 24.5
_cell_measurement_theta_min 2.8
_cell_volume 6735(2)
_computing_cell_refinement 'APEX2/SAINT (Bruker, 2004)'
_computing_data_collection 'APEX2 (Bruker, 2004)'
_computing_data_reduction 'SAINT/XPREP (Bruker, 2004)'
_computing_molecular_graphics 'ORTEP3 (Farrugia, 1997) and Mercury (Bruno et al., 2002)'
_computing_publication_material 'SHELXL-97 (Sheldrick, 2008)'
_computing_structure_refinement 'SHELXL-97 (Sheldrick, 2008)'
_computing_structure_solution 'SIR92 (Altornare et al., 1993)'
_diffrn_ambient_temperature 150(2)
_diffrn_measured_fraction_theta_full 1.000
_diffrn_measured_fraction_theta_max 1.000
_diffrn_measurement_device_type 'Bruker axs smart apex2 CCD Diffractometer'
_diffrn_measurement_method '\f scan'
_diffrn_radiation_monochromator graphite
_diffrn_radiation_source 'fine-focus sealed tube'
_diffrn_radiation_type MoK\a
_diffrn_radiation_wavelength 0.71073
_diffrn_reflns_av_R_equivalents 0.1223
_diffrn_reflns_av_sigmaI/netI 0.1053
_diffrn_reflns_limit_h_max 24
_diffrn_reflns_limit_h_min -24
_diffrn_reflns_limit_k_max 23
_diffrn_reflns_limit_k_min -24
_diffrn_reflns_limit_l_max 18
_diffrn_reflns_limit_l_min -11
_diffrn_reflns_number 17716
_diffrn_reflns_theta_full 25.00
_diffrn_reflns_theta_max 25.00
_diffrn_reflns_theta_min 1.65
_diffrn_standards_decay_% 0
_exptl_absorpt_coefficient_mu 3.154
_exptl_absorpt_correction_T_max 0.722
_exptl_absorpt_correction_T_min 0.512
_exptl_absorpt_correction_type multi-scan
_exptl_absorpt_process_details 'SADABS (Bruker, 1999)'
_exptl_crystal_colour orange
_exptl_crystal_density_diffrn 1.294
_exptl_crystal_density_method 'not measured'
_exptl_crystal_description block
_exptl_crystal_F_000 2560
_exptl_crystal_size_max 0.21
_exptl_crystal_size_mid 0.18
_exptl_crystal_size_min 0.13
_refine_diff_density_max 1.000
_refine_diff_density_min -0.625
_refine_diff_density_rms 0.126
_refine_ls_extinction_method none
_refine_ls_goodness_of_fit_ref 0.928
_refine_ls_hydrogen_treatment constr
_refine_ls_matrix_type full
_refine_ls_number_parameters 146
_refine_ls_number_reflns 2966
_refine_ls_number_restraints 8
_refine_ls_restrained_S_all 0.931
_refine_ls_R_factor_all 0.1518
_refine_ls_R_factor_gt 0.0763
_refine_ls_shift/su_max 0.002
_refine_ls_shift/su_mean 0.000
_refine_ls_structure_factor_coef Fsqd
_refine_ls_weighting_details 'calc w=1/[\s^2^(Fo^2^)+(0.0957P)^2^+0.0000P] where P=(Fo^2^+2Fc^2^)/3'
_refine_ls_weighting_scheme calc
_refine_ls_wR_factor_gt 0.1667
_refine_ls_wR_factor_ref 0.1942
_reflns_number_gt 1492
_reflns_number_total 2966
_reflns_threshold_expression >2sigma(I)
_cod_data_source_file om201244a_si_002.cif
_cod_data_source_block 1
_cod_original_sg_symbol_H-M I41/a
_cod_database_code 4076485

loop_
_symmetry_equiv_pos_as_xyz
'x, y, z'
'-x, -y+1/2, z'
'-y+3/4, x+1/4, z+1/4'
'y+1/4, -x+1/4, z+1/4'
'x+1/2, y+1/2, z+1/2'
'-x+1/2, -y+1, z+1/2'
'-y+5/4, x+3/4, z+3/4'
'y+3/4, -x+3/4, z+3/4'
'-x, -y, -z'
'x, y-1/2, -z'
'y-3/4, -x-1/4, -z-1/4'
'-y-1/4, x-1/4, -z-1/4'
'-x+1/2, -y+1/2, -z+1/2'
'x+1/2, y, -z+1/2'
'y-1/4, -x+1/4, -z+1/4'
'-y+1/4, x+1/4, -z+1/4'

loop_
_atom_site_label
_atom_site_type_symbol
_atom_site_fract_x
_atom_site_fract_y
_atom_site_fract_z
_atom_site_U_iso_or_equiv
_atom_site_adp_type
_atom_site_occupancy
_atom_site_symmetry_multiplicity
_atom_site_calc_flag
_atom_site_refinement_flags
_atom_site_disorder_assembly
_atom_site_disorder_group
Mn1 Mn 0.10311(6) 0.04061(5) 0.63452(8) 0.0348(4) Uani 1 1 d D . .
Br1 Br 0.10094(7) 0.03444(7) 0.47229(9) 0.0427(4) Uani 0.7429(19) 1 d P A 1
C3 C 0.1093(6) 0.0411(6) 0.7532(5) 0.047(2) Uiso 0.7429(19) 1 d PD A 1
O3 O 0.1015(5) 0.0505(5) 0.8289(4) 0.047(2) Uiso 0.7429(19) 1 d PD A 1
Br1' Br 0.1022(2) 0.0436(2) 0.7954(3) 0.0427(4) Uani 0.2575(18) 1 d P A 2
C3' C 0.1093(16) 0.028(2) 0.5150(7) 0.047(2) Uiso 0.2575(18) 1 d PD A 2
O3' O 0.0936(14) 0.0206(14) 0.4408(7) 0.047(2) Uiso 0.2575(18) 1 d PD A 2
O1 O 0.2367(3) -0.0031(3) 0.6312(5) 0.071(2) Uani 1 1 d . . .
O2 O 0.0590(3) -0.0934(3) 0.6421(4) 0.0512(17) Uani 1 1 d . . .
N1 N 0.0107(3) 0.0752(3) 0.6332(4) 0.0240(15) Uani 1 1 d . A .
N2 N 0.1320(3) 0.1346(3) 0.6230(4) 0.0310(16) Uani 1 1 d . A .
C1 C 0.1842(4) 0.0148(4) 0.6328(6) 0.049(2) Uani 1 1 d . A .
C2 C 0.0764(4) -0.0411(4) 0.6398(5) 0.038(2) Uani 1 1 d . A .
C5 C -0.0340(3) 0.0549(4) 0.6890(5) 0.0317(19) Uani 1 1 d . . .
H5 H -0.0229 0.0248 0.7309 0.038 Uiso 1 1 calc R A .
C4 C -0.0086(3) 0.1174(3) 0.5744(5) 0.0285(19) Uani 1 1 d . . .
H4 H 0.0207 0.1333 0.5344 0.034 Uiso 1 1 calc R A .
C6 C 0.1116(3) 0.1791(3) 0.6790(5) 0.0283(19) Uani 1 1 d . . .
H6 H 0.0822 0.1676 0.7217 0.034 Uiso 1 1 calc R A .
C7 C 0.1731(3) 0.1543(4) 0.5634(5) 0.0296(19) Uani 1 1 d . . .
H7 H 0.1876 0.1255 0.5217 0.035 Uiso 1 1 calc R A .
C8 C 0.0264(9) 0.3115(7) 0.9016(13) 0.205(11) Uani 1 1 d D . .
H8A H 0.0383 0.3395 0.8547 0.308 Uiso 1 1 calc R . .
H8B H 0.0631 0.3023 0.9368 0.308 Uiso 1 1 calc R . .
H8C H -0.0056 0.3318 0.9369 0.308 Uiso 1 1 calc R . .
C9 C 0.0000 0.2500 0.8643(17) 0.129(10) Uani 1 2 d SD . .
O4 O 0.0000 0.2500 0.7792(13) 0.164(7) Uani 1 2 d S . .

loop_
_atom_site_aniso_label
_atom_site_aniso_U_11
_atom_site_aniso_U_22
_atom_site_aniso_U_33
_atom_site_aniso_U_23
_atom_site_aniso_U_13
_atom_site_aniso_U_12
Mn1 0.0303(7) 0.0228(7) 0.0513(9) -0.0044(6) -0.0081(6) 0.0028(6)
Br1 0.0368(7) 0.0413(8) 0.0501(10) -0.0190(8) -0.0039(7) -0.0018(6)
Br1' 0.0368(7) 0.0413(8) 0.0501(10) -0.0190(8) -0.0039(7) -0.0018(6)
O1 0.055(4) 0.029(3) 0.129(7) -0.011(4) -0.026(4) 0.009(3)
O2 0.055(4) 0.025(3) 0.074(5) -0.002(3) -0.015(3) -0.005(3)
N1 0.023(3) 0.016(3) 0.033(4) -0.001(3) -0.006(3) -0.003(3)
N2 0.021(3) 0.025(3) 0.047(5) -0.005(3) -0.011(3) 0.004(3)
C1 0.037(5) 0.030(5) 0.079(8) -0.004(5) 0.000(5) 0.003(4)
C2 0.042(5) 0.034(5) 0.037(6) -0.009(4) -0.011(4) 0.007(4)
C5 0.031(4) 0.038(5) 0.026(5) -0.015(4) 0.001(4) 0.005(4)
C4 0.017(4) 0.030(4) 0.039(5) -0.002(4) -0.009(4) -0.012(3)
C6 0.024(4) 0.038(5) 0.023(5) -0.012(4) -0.003(3) 0.008(3)
C7 0.027(4) 0.035(5) 0.027(5) -0.009(4) -0.009(4) -0.002(4)
C8 0.19(2) 0.148(17) 0.28(3) -0.111(18) 0.019(17) 0.005(15)
C9 0.054(12) 0.22(3) 0.12(2) 0.000 0.000 0.083(16)
O4 0.105(11) 0.213(18) 0.173(18) 0.000 0.000 0.086(12)

loop_
_atom_type_symbol
_atom_type_description
_atom_type_scat_dispersion_real
_atom_type_scat_dispersion_imag
_atom_type_scat_source
C C 0.0033 0.0016 'International Tables Vol C Tables 4.2.6.8 and 6.1.1.4'
H H 0.0000 0.0000 'International Tables Vol C Tables 4.2.6.8 and 6.1.1.4'
N N 0.0061 0.0033 'International Tables Vol C Tables 4.2.6.8 and 6.1.1.4'
O O 0.0106 0.0060 'International Tables Vol C Tables 4.2.6.8 and 6.1.1.4'
Br Br -0.2901 2.4595 'International Tables Vol C Tables 4.2.6.8 and 6.1.1.4'
Mn Mn 0.3368 0.7283 'International Tables Vol C Tables 4.2.6.8 and 6.1.1.4'

loop_
_geom_angle_atom_site_label_1
_geom_angle_atom_site_label_2
_geom_angle_atom_site_label_3
_geom_angle
_geom_angle_site_symmetry_1
_geom_angle_site_symmetry_3
C1 Mn1 C2 90.5(4) . .
C1 Mn1 C3 87.0(5) . .
C2 Mn1 C3 89.0(5) . .
C1 Mn1 C3' 82.8(11) . .
C2 Mn1 C3' 85.9(14) . .
C3 Mn1 C3' 168.6(13) . .
C1 Mn1 N1 176.8(3) . .
C2 Mn1 N1 92.4(3) . .
C3 Mn1 N1 94.3(4) . .
C3' Mn1 N1 96.1(11) . .
C1 Mn1 N2 90.5(3) . .
C2 Mn1 N2 177.5(3) . .
C3 Mn1 N2 93.4(4) . .
C3' Mn1 N2 91.9(14) . .
N1 Mn1 N2 86.5(2) . .
C1 Mn1 Br1' 91.7(3) . .
C2 Mn1 Br1' 88.7(3) . .
C3 Mn1 Br1' 4.7(5) . .
C3' Mn1 Br1' 172.2(13) . .
N1 Mn1 Br1' 89.7(2) . .
N2 Mn1 Br1' 93.6(2) . .
C1 Mn1 Br1 89.3(3) . .
C2 Mn1 Br1 89.4(3) . .
C3 Mn1 Br1 176.0(4) . .
C3' Mn1 Br1 7.4(12) . .
N1 Mn1 Br1 89.49(18) . .
N2 Mn1 Br1 88.27(19) . .
Br1' Mn1 Br1 177.88(13) . .
O3 C3 Mn1 164.7(10) . .
O3' C3' Mn1 160(3) . .
C4 N1 C5 115.6(6) . .
C4 N1 Mn1 121.8(5) . .
C5 N1 Mn1 122.6(5) . .
C7 N2 C6 115.7(7) . .
C7 N2 Mn1 123.2(5) . .
C6 N2 Mn1 121.0(5) . .
O1 C1 Mn1 178.7(8) . .
O2 C2 Mn1 179.1(8) . .
N1 C5 C7 122.5(8) . 15_556
N1 C5 H5 118.8 . .
C7 C5 H5 118.8 15_556 .
N1 C4 C6 121.9(7) . 15_556
N1 C4 H4 119.1 . .
C6 C4 H4 119.1 15_556 .
N2 C6 C4 122.2(7) . 16_556
N2 C6 H6 118.9 . .
C4 C6 H6 118.9 16_556 .
N2 C7 C5 122.1(7) . 16_556
N2 C7 H7 119.0 . .
C5 C7 H7 119.0 16_556 .
C9 C8 H8A 109.5 . .
C9 C8 H8B 109.5 . .
H8A C8 H8B 109.5 . .
C9 C8 H8C 109.5 . .
H8A C8 H8C 109.5 . .
H8B C8 H8C 109.5 . .
O4 C9 C8 112.1(13) . .
O4 C9 C8 112.1(13) . 2
C8 C9 C8 136(3) . 2

loop_
_geom_bond_atom_site_label_1
_geom_bond_atom_site_label_2
_geom_bond_distance
_geom_bond_site_symmetry_2
Mn1 C1 1.784(9) .
Mn1 C2 1.804(9) .
Mn1 C3 1.823(7) .
Mn1 C3' 1.855(9) .
Mn1 N1 2.070(6) .
Mn1 N2 2.070(6) .
Mn1 Br1' 2.464(4) .
Mn1 Br1 2.488(2) .
C3 O3 1.186(8) .
C3' O3' 1.192(9) .
O1 C1 1.164(9) .
O2 C2 1.158(9) .
N1 C4 1.326(9) .
N1 C5 1.338(9) .
N2 C7 1.322(9) .
N2 C6 1.337(8) .
C5 C7 1.374(9) 15_556
C5 H5 0.9300 .
C4 C6 1.380(9) 15_556
C4 H4 0.9300 .
C6 C4 1.380(9) 16_556
C6 H6 0.9300 .
C7 C5 1.374(9) 16_556
C7 H7 0.9300 .
C8 C9 1.516(12) .
C8 H8A 0.9600 .
C8 H8B 0.9600 .
C8 H8C 0.9600 .
C9 O4 1.30(2) .
C9 C8 1.516(12) 2

loop_
_geom_torsion_atom_site_label_1
_geom_torsion_atom_site_label_2
_geom_torsion_atom_site_label_3
_geom_torsion_atom_site_label_4
_geom_torsion
_geom_torsion_site_symmetry_4
C1 Mn1 C3 O3 160(4) .
C2 Mn1 C3 O3 -110(4) .
C3' Mn1 C3 O3 -173(7) .
N1 Mn1 C3 O3 -17(4) .
N2 Mn1 C3 O3 69(4) .
Br1' Mn1 C3 O3 -23(4) .
Br1 Mn1 C3 O3 -176(3) .
C1 Mn1 C3' O3' 165(11) .
C2 Mn1 C3' O3' 74(11) .
C3 Mn1 C3' O3' 137(8) .
N1 Mn1 C3' O3' -18(11) .
N2 Mn1 C3' O3' -105(11) .
Br1' Mn1 C3' O3' 120(10) .
Br1 Mn1 C3' O3' -45(8) .
C1 Mn1 N1 C4 26(7) .
C2 Mn1 N1 C4 -130.1(6) .
C3 Mn1 N1 C4 140.7(7) .
C3' Mn1 N1 C4 -44.0(15) .
N2 Mn1 N1 C4 47.6(6) .
Br1' Mn1 N1 C4 141.2(5) .
Br1 Mn1 N1 C4 -40.7(5) .
C1 Mn1 N1 C5 -156(6) .
C2 Mn1 N1 C5 47.3(6) .
C3 Mn1 N1 C5 -41.8(7) .
C3' Mn1 N1 C5 133.4(15) .
N2 Mn1 N1 C5 -135.0(6) .
Br1' Mn1 N1 C5 -41.4(6) .
Br1 Mn1 N1 C5 136.7(5) .
C1 Mn1 N2 C7 49.7(6) .
C2 Mn1 N2 C7 -63(7) .
C3 Mn1 N2 C7 136.8(7) .
C3' Mn1 N2 C7 -33.1(12) .
N1 Mn1 N2 C7 -129.2(6) .
Br1' Mn1 N2 C7 141.4(6) .
Br1 Mn1 N2 C7 -39.6(6) .
C1 Mn1 N2 C6 -127.5(6) .
C2 Mn1 N2 C6 120(7) .
C3 Mn1 N2 C6 -40.4(7) .
C3' Mn1 N2 C6 149.7(12) .
N1 Mn1 N2 C6 53.6(5) .
Br1' Mn1 N2 C6 -35.8(5) .
Br1 Mn1 N2 C6 143.2(5) .
C2 Mn1 C1 O1 20(42) .
C3 Mn1 C1 O1 109(42) .
C3' Mn1 C1 O1 -66(42) .
N1 Mn1 C1 O1 -137(39) .
N2 Mn1 C1 O1 -158(42) .
Br1' Mn1 C1 O1 109(42) .
Br1 Mn1 C1 O1 -69(42) .
C1 Mn1 C2 O2 -112(52) .
C3 Mn1 C2 O2 161(100) .
C3' Mn1 C2 O2 -29(52) .
N1 Mn1 C2 O2 66(52) .
N2 Mn1 C2 O2 0(58) .
Br1' Mn1 C2 O2 156(100) .
Br1 Mn1 C2 O2 -23(52) .
C4 N1 C5 C7 -0.9(10) 15_556
Mn1 N1 C5 C7 -178.4(5) 15_556
C5 N1 C4 C6 -0.5(10) 15_556
Mn1 N1 C4 C6 177.1(5) 15_556
C7 N2 C6 C4 -0.8(10) 16_556
Mn1 N2 C6 C4 176.6(5) 16_556
C6 N2 C7 C5 2.1(10) 16_556
Mn1 N2 C7 C5 -175.2(5) 16_556
